data_2020621
loop_
_publ_author_name
'Arikawa, Yasuhiro'
'Inada, Kei-ichiro'
'Onishi, Masayoshi'

_publ_section_title
;
 Side-on coordination mode of a pyrazolyl group in the structure of a
 divalent [Sm{B(3-Mepz)~4~}~2~] complex (3-Mepz is 3-methylpyrazol-1-yl)
;
_journal_coeditor_code YP3122
_journal_issue 11
_journal_name_full 'Acta Crystallographica Section C'
_journal_page_first 838
_journal_page_last 841
_journal_paper_doi 10.1107/S2053229616011578
_journal_volume 72
_journal_year 2016
_chemical_formula_iupac '[Sm (C16 H20 B1 N8)2]'
_chemical_formula_moiety 'C32 H40 B2 N16 Sm'
_chemical_formula_sum 'C32 H40 B2 N16 Sm'
_chemical_formula_weight 820.80
_chemical_name_systematic
;
Bis[tetrakis(3-methyl-1<i>H</i>-pyrazol-1-yl)borato]samarium(II)
;
_space_group_crystal_system monoclinic
_space_group_IT_number 14
_space_group_name_Hall '-P 2ybc'
_space_group_name_H-M_alt 'P 1 21/c 1'
_symmetry_space_group_name_Hall '-P 2ybc'
_symmetry_space_group_name_H-M 'P 1 21/c 1'
_atom_sites_solution_hydrogens geom
_atom_sites_solution_primary direct
_atom_sites_solution_secondary difmap
_cell_angle_alpha 90.0000
_cell_angle_beta 95.3065(6)
_cell_angle_gamma 90.0000
_cell_formula_units_Z 4
_cell_length_a 11.2742(10)
_cell_length_b 22.304(3)
_cell_length_c 14.4624(3)
_cell_measurement_reflns_used 17171
_cell_measurement_temperature 293
_cell_measurement_theta_max 27.579
_cell_measurement_theta_min 3.017
_cell_volume 3621.1(6)
_computing_cell_refinement
;
d*TREK (Rigaku, 2014)
;
_computing_data_collection
;
d*TREK (Rigaku, 2014)
;
_computing_data_reduction
;
d*TREK (Rigaku, 2014)
;
_computing_molecular_graphics
;
CrystalStructure (Rigaku, 2016)
;
_computing_publication_material
;
CrystalStructure (Rigaku, 2016)
;
_computing_structure_refinement
;
SHELXL2014 (Sheldrick, 2015)
;
_computing_structure_solution
;
SIR2004 (Burla <i>et al.</i>,  2005)
;
_diffrn_ambient_temperature 293
_diffrn_detector_area_resol_mean 10.000
_diffrn_measured_fraction_theta_full 0.975
_diffrn_measured_fraction_theta_max 0.975
_diffrn_measurement_device_type 'Rigaku Quantum'
_diffrn_measurement_method \w
_diffrn_radiation_type 'Mo K\a'
_diffrn_radiation_wavelength 0.71069
_diffrn_reflns_av_R_equivalents 0.0287
_diffrn_reflns_limit_h_max 13
_diffrn_reflns_limit_h_min -13
_diffrn_reflns_limit_k_max 26
_diffrn_reflns_limit_k_min -25
_diffrn_reflns_limit_l_max 17
_diffrn_reflns_limit_l_min -17
_diffrn_reflns_number 26604
_diffrn_reflns_theta_full 25.000
_diffrn_reflns_theta_max 25.000
_diffrn_reflns_theta_min 3.017
_diffrn_standards_number 0
_exptl_absorpt_coefficient_mu 1.674
_exptl_absorpt_correction_T_max 0.605
_exptl_absorpt_correction_T_min 0.391
_exptl_absorpt_correction_type multi-scan
_exptl_absorpt_process_details
;
(REQAB; Rigaku, 1998)
;
_exptl_crystal_colour dark-green
_exptl_crystal_density_diffrn 1.505
_exptl_crystal_density_method 'not measured'
_exptl_crystal_description block
_exptl_crystal_F_000 1664.00
_exptl_crystal_size_max 0.600
_exptl_crystal_size_mid 0.500
_exptl_crystal_size_min 0.300
_refine_diff_density_max 3.07
_refine_diff_density_min -1.41
_refine_ls_extinction_method none
_refine_ls_goodness_of_fit_ref 1.138
_refine_ls_hydrogen_treatment constr
_refine_ls_number_parameters 468
_refine_ls_number_reflns 6237
_refine_ls_number_restraints 0
_refine_ls_R_factor_all 0.0646
_refine_ls_R_factor_gt 0.0510
_refine_ls_shift/su_max 0.000
_refine_ls_structure_factor_coef Fsqd
_refine_ls_weighting_details 'w = 1/[\s^2^(Fo^2^)+(0.0391P)^2^+12.5843P] where P=(Fo^2^+2Fc^2^)/3'
_refine_ls_weighting_scheme calc
_refine_ls_wR_factor_gt 0.1097
_refine_ls_wR_factor_ref 0.1156
_reflns_number_gt 5131
_reflns_number_total 6237
_reflns_threshold_expression F^2^>2.0\s(F^2^)
_cod_data_source_file yp3122sup1.cif
_cod_data_source_block I
_cod_depositor_comments 'Adding full bibliography for 2020621.cif.'
_cod_original_cell_volume 3621.2(6)
_cod_database_code 2020621
_cod_database_fobs_code 2020621

loop_
_space_group_symop_id
_space_group_symop_operation_xyz
1 +X,+Y,+Z
2 -X,1/2+Y,1/2-Z
3 -X,-Y,-Z
4 +X,-1/2-Y,-1/2+Z

loop_
_atom_site_type_symbol
_atom_site_label
_atom_site_fract_x
_atom_site_fract_y
_atom_site_fract_z
_atom_site_U_iso_or_equiv
_atom_site_adp_type
_atom_site_calc_flag
_atom_site_occupancy
Sm Sm1 0.74099(2) -0.00402(2) 0.26183(2) 0.03783(12) Uani d 1
N N1 0.6111(4) -0.0883(2) 0.1460(3) 0.0429(11) Uani d 1
N N2 0.7113(4) -0.12031(19) 0.1689(3) 0.0363(9) Uani d 1
N N3 0.9218(4) -0.08012(19) 0.2706(3) 0.0391(10) Uani d 1
N N4 0.9317(4) -0.11596(18) 0.1943(3) 0.0335(9) Uani d 1
N N5 0.8174(4) -0.00323(18) 0.0965(3) 0.0386(10) Uani d 1
N N6 0.8268(3) -0.05977(18) 0.0582(3) 0.0323(9) Uani d 1
N N7 0.9275(4) -0.1858(2) 0.0100(3) 0.0487(12) Uani d 1
N N8 0.8294(4) -0.17157(18) 0.0547(3) 0.0387(10) Uani d 1
N N9 0.8460(4) 0.09306(19) 0.3259(3) 0.0398(10) Uani d 1
N N10 0.7864(4) 0.13287(17) 0.3770(3) 0.0318(9) Uani d 1
N N11 0.5904(4) 0.08526(18) 0.2444(3) 0.0367(10) Uani d 1
N N12 0.5660(4) 0.11727(17) 0.3217(3) 0.0316(9) Uani d 1
N N13 0.6910(4) 0.01137(18) 0.4323(3) 0.0374(9) Uani d 1
N N14 0.6561(4) 0.06526(18) 0.4672(3) 0.0329(9) Uani d 1
N N15 0.6637(4) 0.18440(19) 0.5557(3) 0.0415(10) Uani d 1
N N16 0.6282(4) 0.17856(17) 0.4624(3) 0.0345(9) Uani d 1
C C1 0.4060(6) -0.0852(4) 0.1895(6) 0.080(2) Uani d 1
H H1A 0.3887 -0.0682 0.1288 0.096 Uiso calc 1
H H1B 0.3984 -0.0548 0.2356 0.096 Uiso calc 1
H H1C 0.3510 -0.1171 0.1981 0.096 Uiso calc 1
C C2 0.5294(5) -0.1091(3) 0.1987(4) 0.0448(13) Uani d 1
C C3 0.5764(6) -0.1550(4) 0.2550(5) 0.071(2) Uani d 1
H H3 0.5378 -0.1773 0.2974 0.086 Uiso calc 1
C C4 0.6914(6) -0.1603(3) 0.2349(5) 0.0650(19) Uani d 1
H H4 0.7469 -0.1872 0.2624 0.078 Uiso calc 1
C C5 1.0410(6) -0.0540(3) 0.4146(4) 0.0624(17) Uani d 1
H H5A 1.0371 -0.0829 0.4634 0.075 Uiso calc 1
H H5B 0.9788 -0.0249 0.4181 0.075 Uiso calc 1
H H5C 1.1170 -0.0343 0.4213 0.075 Uiso calc 1
C C6 1.0255(5) -0.0847(2) 0.3237(4) 0.0413(12) Uani d 1
C C7 1.1016(5) -0.1229(3) 0.2814(4) 0.0448(13) Uani d 1
H H7 1.1787 -0.1337 0.3038 0.054 Uiso calc 1
C C8 1.0410(5) -0.1414(2) 0.2008(4) 0.0399(12) Uani d 1
H H8 1.0698 -0.1672 0.1575 0.048 Uiso calc 1
C C9 0.8216(7) 0.1009(3) 0.0477(5) 0.0656(18) Uani d 1
H H9A 0.8248 0.1083 0.1133 0.079 Uiso calc 1
H H9B 0.7484 0.1166 0.0180 0.079 Uiso calc 1
H H9C 0.8877 0.1202 0.0228 0.079 Uiso calc 1
C C10 0.8273(5) 0.0351(2) 0.0307(4) 0.0417(12) Uani d 1
C C11 0.8451(5) 0.0062(3) -0.0526(4) 0.0444(13) Uani d 1
H H11 0.8563 0.0237 -0.1096 0.053 Uiso calc 1
C C12 0.8426(5) -0.0530(3) -0.0319(4) 0.0468(14) Uani d 1
H H12 0.8506 -0.0841 -0.0737 0.056 Uiso calc 1
C C13 0.9776(8) -0.2540(3) -0.1129(5) 0.078(2) Uani d 1
H H13A 1.0573 -0.2425 -0.0908 0.094 Uiso calc 1
H H13B 0.9594 -0.2394 -0.1750 0.094 Uiso calc 1
H H13C 0.9713 -0.2969 -0.1126 0.094 Uiso calc 1
C C14 0.8923(7) -0.2280(2) -0.0513(4) 0.0541(16) Uani d 1
C C15 0.7739(7) -0.2410(3) -0.0458(5) 0.070(2) Uani d 1
H H15 0.7286 -0.2693 -0.0808 0.084 Uiso calc 1
C C16 0.7356(6) -0.2043(3) 0.0213(5) 0.0599(17) Uani d 1
H H16 0.6590 -0.2025 0.0401 0.072 Uiso calc 1
C C17 1.0420(6) 0.0855(3) 0.2649(5) 0.0682(19) Uani d 1
H H17A 1.0031 0.0552 0.2260 0.082 Uiso calc 1
H H17B 1.1015 0.0673 0.3077 0.082 Uiso calc 1
H H17C 1.0791 0.1141 0.2271 0.082 Uiso calc 1
C C18 0.9522(5) 0.1167(3) 0.3177(4) 0.0454(13) Uani d 1
C C19 0.9640(5) 0.1716(3) 0.3624(5) 0.0548(15) Uani d 1
H H19 1.0295 0.1971 0.3663 0.066 Uiso calc 1
C C20 0.8582(5) 0.1800(2) 0.3995(4) 0.0461(13) Uani d 1
H H20 0.8388 0.2129 0.4346 0.055 Uiso calc 1
C C21 0.4913(6) 0.0609(3) 0.0904(4) 0.0535(15) Uani d 1
H H21A 0.5589 0.0349 0.0884 0.064 Uiso calc 1
H H21B 0.4942 0.0917 0.0442 0.064 Uiso calc 1
H H21C 0.4194 0.0380 0.0781 0.064 Uiso calc 1
C C22 0.4934(5) 0.0888(2) 0.1840(4) 0.0382(12) Uani d 1
C C23 0.4054(5) 0.1223(3) 0.2215(4) 0.0460(13) Uani d 1
H H23 0.3300 0.1316 0.1936 0.055 Uiso calc 1
C C24 0.4540(5) 0.1389(2) 0.3087(4) 0.0418(12) Uani d 1
H H24 0.4159 0.1612 0.3515 0.050 Uiso calc 1
C C25 0.7131(7) -0.0931(3) 0.4839(5) 0.0618(18) Uani d 1
H H25A 0.7355 -0.0978 0.4218 0.074 Uiso calc 1
H H25B 0.6460 -0.1184 0.4923 0.074 Uiso calc 1
H H25C 0.7787 -0.1041 0.5276 0.074 Uiso calc 1
C C26 0.6805(5) -0.0296(2) 0.4991(4) 0.0432(13) Uani d 1
C C27 0.6376(5) -0.0028(2) 0.5757(3) 0.0400(12) Uani d 1
H H27 0.6221 -0.0213 0.6310 0.048 Uiso calc 1
C C28 0.6228(5) 0.0560(2) 0.5533(3) 0.0395(12) Uani d 1
H H28 0.5942 0.0853 0.5913 0.047 Uiso calc 1
C C29 0.6756(7) 0.2636(3) 0.6737(4) 0.067(2) Uani d 1
H H29A 0.7507 0.2842 0.6781 0.080 Uiso calc 1
H H29B 0.6803 0.2301 0.7155 0.080 Uiso calc 1
H H29C 0.6144 0.2905 0.6898 0.080 Uiso calc 1
C C30 0.6467(5) 0.2417(2) 0.5765(4) 0.0437(13) Uani d 1
C C31 0.6026(6) 0.2735(2) 0.4978(4) 0.0514(15) Uani d 1
H H31 0.5837 0.3141 0.4940 0.062 Uiso calc 1
C C32 0.5930(5) 0.2328(2) 0.4280(4) 0.0455(13) Uani d 1
H H32 0.5666 0.2408 0.3664 0.055 Uiso calc 1
B B1 0.8269(5) -0.1167(3) 0.1173(4) 0.0330(12) Uani d 1
B B2 0.6593(5) 0.1227(2) 0.4078(4) 0.0318(12) Uani d 1

loop_
_atom_site_aniso_label
_atom_site_aniso_U_11
_atom_site_aniso_U_22
_atom_site_aniso_U_33
_atom_site_aniso_U_12
_atom_site_aniso_U_13
_atom_site_aniso_U_23
Sm1 0.04262(17) 0.03988(17) 0.03085(17) 0.00649(12) 0.00262(11) -0.01103(11)
N1 0.040(2) 0.044(2) 0.046(3) 0.004(2) 0.013(2) 0.001(2)
N2 0.035(2) 0.042(2) 0.032(2) -0.0026(18) 0.0047(19) 0.0006(17)
N3 0.036(2) 0.043(2) 0.037(2) 0.0040(18) -0.004(2) -0.0096(18)
N4 0.035(2) 0.035(2) 0.030(2) 0.0036(17) -0.0009(18) -0.0041(16)
N5 0.044(2) 0.035(2) 0.039(2) -0.0049(19) 0.0118(19) -0.0022(18)
N6 0.029(2) 0.039(2) 0.029(2) 0.0004(17) 0.0032(17) -0.0061(17)
N7 0.054(3) 0.045(3) 0.048(3) 0.003(2) 0.010(2) -0.015(2)
N8 0.041(2) 0.035(2) 0.041(2) -0.0012(18) 0.007(2) -0.0062(18)
N9 0.038(2) 0.043(2) 0.040(2) -0.0053(19) 0.013(2) -0.0119(19)
N10 0.036(2) 0.031(2) 0.028(2) -0.0027(17) 0.0060(18) -0.0052(16)
N11 0.043(2) 0.035(2) 0.031(2) 0.0056(18) -0.004(2) -0.0045(17)
N12 0.039(2) 0.030(2) 0.025(2) 0.0017(17) 0.0014(18) -0.0010(15)
N13 0.046(2) 0.033(2) 0.034(2) 0.0053(18) 0.0051(19) -0.0066(17)
N14 0.035(2) 0.034(2) 0.030(2) -0.0001(17) 0.0036(18) -0.0014(16)
N15 0.060(3) 0.035(2) 0.030(2) 0.003(2) 0.005(2) -0.0088(17)
N16 0.046(2) 0.030(2) 0.028(2) 0.0023(18) 0.0055(19) -0.0014(16)
C1 0.051(4) 0.107(6) 0.088(6) 0.002(4) 0.032(4) 0.001(5)
C2 0.040(3) 0.061(4) 0.034(3) -0.012(3) 0.010(2) -0.008(2)
C3 0.053(4) 0.102(6) 0.060(4) -0.011(4) 0.014(3) 0.031(4)
C4 0.050(4) 0.080(5) 0.065(4) 0.005(3) 0.007(3) 0.037(4)
C5 0.059(4) 0.079(5) 0.046(4) 0.001(3) -0.011(3) -0.011(3)
C6 0.041(3) 0.042(3) 0.039(3) -0.004(2) -0.004(2) 0.002(2)
C7 0.033(3) 0.054(3) 0.046(3) 0.004(2) -0.002(3) 0.006(3)
C8 0.037(3) 0.041(3) 0.043(3) 0.007(2) 0.009(2) -0.001(2)
C9 0.078(5) 0.049(4) 0.072(5) 0.002(3) 0.014(4) 0.008(3)
C10 0.033(3) 0.045(3) 0.047(3) -0.001(2) 0.006(2) 0.017(2)
C11 0.045(3) 0.055(3) 0.035(3) 0.006(3) 0.009(2) 0.011(2)
C12 0.047(3) 0.066(4) 0.028(3) 0.006(3) 0.007(3) -0.002(2)
C13 0.106(6) 0.067(5) 0.063(5) 0.028(4) 0.017(4) -0.024(4)
C14 0.085(5) 0.036(3) 0.041(3) 0.011(3) 0.010(3) -0.010(2)
C15 0.083(5) 0.054(4) 0.072(5) -0.012(4) -0.001(4) -0.033(3)
C16 0.056(4) 0.050(3) 0.073(5) -0.012(3) 0.009(3) -0.021(3)
C17 0.053(4) 0.078(5) 0.077(5) -0.010(3) 0.022(4) -0.015(4)
C18 0.041(3) 0.061(4) 0.034(3) -0.004(3) 0.004(2) -0.002(2)
C19 0.047(3) 0.057(4) 0.061(4) -0.017(3) 0.009(3) -0.010(3)
C20 0.047(3) 0.043(3) 0.048(3) -0.011(2) 0.004(3) -0.009(2)
C21 0.066(4) 0.056(4) 0.035(3) 0.002(3) -0.011(3) -0.004(2)
C22 0.040(3) 0.041(3) 0.031(3) -0.002(2) -0.009(2) 0.004(2)
C23 0.034(3) 0.059(3) 0.043(3) 0.001(2) -0.011(2) 0.003(3)
C24 0.036(3) 0.050(3) 0.039(3) 0.003(2) 0.002(2) -0.003(2)
C25 0.089(5) 0.035(3) 0.064(4) 0.008(3) 0.021(4) 0.003(3)
C26 0.049(3) 0.037(3) 0.044(3) 0.000(2) 0.000(3) 0.009(2)
C27 0.058(3) 0.034(3) 0.029(3) -0.005(2) 0.008(2) 0.002(2)
C28 0.057(3) 0.039(3) 0.025(2) 0.002(2) 0.012(2) -0.001(2)
C29 0.106(6) 0.051(4) 0.046(4) -0.007(4) 0.021(4) -0.021(3)
C30 0.057(3) 0.035(3) 0.041(3) -0.004(2) 0.015(3) -0.011(2)
C31 0.064(4) 0.028(3) 0.063(4) 0.005(2) 0.008(3) -0.007(2)
C32 0.057(3) 0.035(3) 0.045(3) 0.007(2) 0.002(3) 0.002(2)
B1 0.028(3) 0.037(3) 0.034(3) 0.001(2) 0.001(2) -0.003(2)
B2 0.034(3) 0.034(3) 0.027(3) -0.002(2) -0.001(2) -0.004(2)

loop_
_atom_type_symbol
_atom_type_description
_atom_type_scat_dispersion_real
_atom_type_scat_dispersion_imag
_atom_type_scat_source
C C 0.0033 0.0016
;
International Tables for Crystallography
(Vol. C, Tables 4.2.6.8 and 6.1.1.4)
;
H H 0.0000 0.0000
;
International Tables for Crystallography
(Vol. C, Table 6.1.1.4)
;
N N 0.0061 0.0033
;
International Tables for Crystallography
(Vol. C, Tables 4.2.6.8 and 6.1.1.4)
;
B B 0.0013 0.0007
;
International Tables for Crystallography
(Vol. C, Tables 4.2.6.8 and 6.1.1.4)
;
Sm Sm -0.1638 3.4418
;
International Tables for Crystallography
(Vol. C, Tables 4.2.6.8 and 6.1.1.4)
;

loop_
_geom_angle_atom_site_label_1
_geom_angle_atom_site_label_2
_geom_angle_atom_site_label_3
_geom_angle
_geom_angle_publ_flag
N2 N1 Sm1 80.3(3) y
N4 N3 Sm1 117.0(3) y
N6 N5 Sm1 113.8(3) y
N10 N9 Sm1 120.2(3) y
N12 N11 Sm1 119.6(3) y
N14 N13 Sm1 123.9(3) y
N1 N2 B1 124.8(4) y
N3 N4 B1 118.1(4) y
N5 N6 B1 121.8(4) y
N7 N8 B1 121.8(4) y
N9 N10 B2 124.8(4) y
N11 N12 B2 121.2(4) y
N13 N14 B2 119.9(4) y
N15 N16 B2 121.4(4) y
N9 Sm1 N13 71.54(13) ?
N9 Sm1 N11 70.72(14) ?
N13 Sm1 N11 78.18(13) ?
N9 Sm1 N5 98.22(13) ?
N13 Sm1 N5 169.68(13) ?
N11 Sm1 N5 99.95(13) ?
N9 Sm1 N3 101.19(13) ?
N13 Sm1 N3 105.80(13) ?
N11 Sm1 N3 169.66(14) ?
N5 Sm1 N3 74.39(14) ?
N9 Sm1 N1 163.25(14) ?
N13 Sm1 N1 120.15(13) ?
N11 Sm1 N1 98.81(13) ?
N5 Sm1 N1 70.12(13) ?
N3 Sm1 N1 87.49(13) ?
N9 Sm1 N2 158.73(12) ?
N13 Sm1 N2 121.77(12) ?
N11 Sm1 N2 125.83(12) ?
N5 Sm1 N2 67.63(12) ?
N3 Sm1 N2 60.55(12) ?
N1 Sm1 N2 27.07(12) ?
C2 N1 N2 106.4(5) ?
C2 N1 Sm1 103.8(3) ?
C4 N2 N1 109.6(5) ?
C4 N2 B1 125.2(5) ?
C4 N2 Sm1 106.4(4) ?
N1 N2 Sm1 72.7(3) ?
B1 N2 Sm1 96.2(3) ?
C6 N3 N4 106.5(4) ?
C6 N3 Sm1 134.6(3) ?
C8 N4 N3 109.2(4) ?
C8 N4 B1 132.5(4) ?
C10 N5 N6 107.1(4) ?
C10 N5 Sm1 137.4(4) ?
C12 N6 N5 108.0(4) ?
C12 N6 B1 130.0(4) ?
C14 N7 N8 105.9(5) ?
C16 N8 N7 110.5(5) ?
C16 N8 B1 126.5(5) ?
C18 N9 N10 106.4(4) ?
C18 N9 Sm1 133.3(4) ?
C20 N10 N9 108.8(4) ?
C20 N10 B2 126.4(4) ?
C22 N11 N12 106.7(4) ?
C22 N11 Sm1 126.4(3) ?
C24 N12 N11 109.1(4) ?
C24 N12 B2 129.6(4) ?
C26 N13 N14 106.5(4) ?
C26 N13 Sm1 129.2(3) ?
C28 N14 N13 108.6(4) ?
C28 N14 B2 131.5(4) ?
C30 N15 N16 106.1(4) ?
C32 N16 N15 109.0(4) ?
C32 N16 B2 127.6(4) ?
C2 C1 H1A 109.5 ?
C2 C1 H1B 109.5 ?
H1A C1 H1B 109.5 ?
C2 C1 H1C 109.5 ?
H1A C1 H1C 109.5 ?
H1B C1 H1C 109.5 ?
N1 C2 C3 110.3(5) ?
N1 C2 C1 121.1(6) ?
C3 C2 C1 128.6(6) ?
C4 C3 C2 105.1(6) ?
C4 C3 H3 127.4 ?
C2 C3 H3 127.4 ?
N2 C4 C3 108.6(6) ?
N2 C4 H4 125.7 ?
C3 C4 H4 125.7 ?
C6 C5 H5A 109.5 ?
C6 C5 H5B 109.5 ?
H5A C5 H5B 109.5 ?
C6 C5 H5C 109.5 ?
H5A C5 H5C 109.5 ?
H5B C5 H5C 109.5 ?
N3 C6 C7 109.5(5) ?
N3 C6 C5 120.0(5) ?
C7 C6 C5 130.4(5) ?
C8 C7 C6 106.3(5) ?
C8 C7 H7 126.8 ?
C6 C7 H7 126.8 ?
N4 C8 C7 108.4(5) ?
N4 C8 H8 125.8 ?
C7 C8 H8 125.8 ?
C10 C9 H9A 109.5 ?
C10 C9 H9B 109.5 ?
H9A C9 H9B 109.5 ?
C10 C9 H9C 109.5 ?
H9A C9 H9C 109.5 ?
H9B C9 H9C 109.5 ?
N5 C10 C11 111.0(5) ?
N5 C10 C9 121.5(6) ?
C11 C10 C9 127.4(5) ?
C12 C11 C10 104.5(5) ?
C12 C11 H11 127.7 ?
C10 C11 H11 127.7 ?
N6 C12 C11 109.4(5) ?
N6 C12 H12 125.3 ?
C11 C12 H12 125.3 ?
C14 C13 H13A 109.5 ?
C14 C13 H13B 109.5 ?
H13A C13 H13B 109.5 ?
C14 C13 H13C 109.5 ?
H13A C13 H13C 109.5 ?
H13B C13 H13C 109.5 ?
N7 C14 C15 110.1(5) ?
N7 C14 C13 120.4(7) ?
C15 C14 C13 129.5(6) ?
C16 C15 C14 106.6(6) ?
C16 C15 H15 126.7 ?
C14 C15 H15 126.7 ?
N8 C16 C15 106.9(6) ?
N8 C16 H16 126.5 ?
C15 C16 H16 126.5 ?
C18 C17 H17A 109.5 ?
C18 C17 H17B 109.5 ?
H17A C17 H17B 109.5 ?
C18 C17 H17C 109.5 ?
H17A C17 H17C 109.5 ?
H17B C17 H17C 109.5 ?
N9 C18 C19 111.0(5) ?
N9 C18 C17 121.4(5) ?
C19 C18 C17 127.5(6) ?
C20 C19 C18 104.8(5) ?
C20 C19 H19 127.6 ?
C18 C19 H19 127.6 ?
N10 C20 C19 109.0(5) ?
N10 C20 H20 125.5 ?
C19 C20 H20 125.5 ?
C22 C21 H21A 109.5 ?
C22 C21 H21B 109.5 ?
H21A C21 H21B 109.5 ?
C22 C21 H21C 109.5 ?
H21A C21 H21C 109.5 ?
H21B C21 H21C 109.5 ?
N11 C22 C23 110.3(5) ?
N11 C22 C21 120.9(5) ?
C23 C22 C21 128.9(5) ?
C24 C23 C22 105.3(5) ?
C24 C23 H23 127.4 ?
C22 C23 H23 127.4 ?
N12 C24 C23 108.6(5) ?
N12 C24 H24 125.7 ?
C23 C24 H24 125.7 ?
C26 C25 H25A 109.5 ?
C26 C25 H25B 109.5 ?
H25A C25 H25B 109.5 ?
C26 C25 H25C 109.5 ?
H25A C25 H25C 109.5 ?
H25B C25 H25C 109.5 ?
N13 C26 C27 110.0(5) ?
N13 C26 C25 120.2(5) ?
C27 C26 C25 129.8(5) ?
C28 C27 C26 105.7(4) ?
C28 C27 H27 127.1 ?
C26 C27 H27 127.1 ?
N14 C28 C27 109.2(4) ?
N14 C28 H28 125.4 ?
C27 C28 H28 125.4 ?
C30 C29 H29A 109.5 ?
C30 C29 H29B 109.5 ?
H29A C29 H29B 109.5 ?
C30 C29 H29C 109.5 ?
H29A C29 H29C 109.5 ?
H29B C29 H29C 109.5 ?
N15 C30 C31 110.7(5) ?
N15 C30 C29 120.1(5) ?
C31 C30 C29 129.2(5) ?
C32 C31 C30 105.3(5) ?
C32 C31 H31 127.3 ?
C30 C31 H31 127.3 ?
N16 C32 C31 109.0(5) ?
N16 C32 H32 125.5 ?
C31 C32 H32 125.5 ?
N8 B1 N6 109.4(4) ?
N8 B1 N4 112.4(4) ?
N6 B1 N4 110.7(4) ?
N8 B1 N2 107.7(4) ?
N6 B1 N2 110.6(4) ?
N4 B1 N2 105.8(4) ?
N16 B2 N14 111.7(4) ?
N16 B2 N10 106.8(4) ?
N14 B2 N10 110.5(4) ?
N16 B2 N12 107.8(4) ?
N14 B2 N12 109.4(4) ?
N10 B2 N12 110.7(4) ?

loop_
_geom_bond_atom_site_label_1
_geom_bond_atom_site_label_2
_geom_bond_distance
_geom_bond_publ_flag
Sm1 N1 2.835(5) y
Sm1 N2 2.926(4) y
Sm1 N3 2.647(4) y
Sm1 N5 2.616(4) y
Sm1 N9 2.597(4) y
Sm1 N11 2.614(4) y
Sm1 N13 2.602(4) y
N1 N2 1.351(6) y
N3 N4 1.376(6) y
N5 N6 1.385(6) y
N7 N8 1.369(6) y
N9 N10 1.370(6) y
N11 N12 1.375(6) y
N13 N14 1.375(6) y
N15 N16 1.378(6) y
N2 B1 1.563(7) y
N4 B1 1.547(7) y
N6 B1 1.531(7) y
N8 B1 1.525(7) y
N10 B2 1.557(7) y
N12 B2 1.559(7) y
N14 B2 1.544(7) y
N16 B2 1.533(6) y
Sm1 B1 3.463(6) y
Sm1 B2 3.695(6) y
N1 C2 1.332(7) ?
N2 C4 1.341(7) ?
N3 C6 1.342(7) ?
N4 C8 1.352(6) ?
N5 C10 1.291(6) ?
N6 C12 1.339(7) ?
N7 C14 1.328(7) ?
N8 C16 1.338(7) ?
N9 C18 1.324(7) ?
N10 C20 1.349(6) ?
N11 C22 1.338(6) ?
N12 C24 1.348(7) ?
N13 C26 1.343(7) ?
N14 C28 1.350(6) ?
N15 C30 1.331(7) ?
N16 C32 1.353(7) ?
C1 C2 1.484(9) ?
C1 H1A 0.9600 ?
C1 H1B 0.9600 ?
C1 H1C 0.9600 ?
C2 C3 1.382(9) ?
C3 C4 1.359(9) ?
C3 H3 0.9300 ?
C4 H4 0.9300 ?
C5 C6 1.478(8) ?
C5 H5A 0.9600 ?
C5 H5B 0.9600 ?
C5 H5C 0.9600 ?
C6 C7 1.392(8) ?
C7 C8 1.360(8) ?
C7 H7 0.9300 ?
C8 H8 0.9300 ?
C9 C10 1.490(8) ?
C9 H9A 0.9600 ?
C9 H9B 0.9600 ?
C9 H9C 0.9600 ?
C10 C11 1.398(8) ?
C11 C12 1.356(8) ?
C11 H11 0.9300 ?
C12 H12 0.9300 ?
C13 C14 1.489(9) ?
C13 H13A 0.9600 ?
C13 H13B 0.9600 ?
C13 H13C 0.9600 ?
C14 C15 1.376(10) ?
C15 C16 1.370(9) ?
C15 H15 0.9300 ?
C16 H16 0.9300 ?
C17 C18 1.495(9) ?
C17 H17A 0.9600 ?
C17 H17B 0.9600 ?
C17 H17C 0.9600 ?
C18 C19 1.386(8) ?
C19 C20 1.365(8) ?
C19 H19 0.9300 ?
C20 H20 0.9300 ?
C21 C22 1.489(7) ?
C21 H21A 0.9600 ?
C21 H21B 0.9600 ?
C21 H21C 0.9600 ?
C22 C23 1.391(8) ?
C23 C24 1.378(8) ?
C23 H23 0.9300 ?
C24 H24 0.9300 ?
C25 C26 1.484(8) ?
C25 H25A 0.9600 ?
C25 H25B 0.9600 ?
C25 H25C 0.9600 ?
C26 C27 1.386(8) ?
C27 C28 1.359(7) ?
C27 H27 0.9300 ?
C28 H28 0.9300 ?
C29 C30 1.495(8) ?
C29 H29A 0.9600 ?
C29 H29B 0.9600 ?
C29 H29C 0.9600 ?
C30 C31 1.393(8) ?
C31 C32 1.355(8) ?
C31 H31 0.9300 ?
C32 H32 0.9300 ?

loop_
_geom_torsion_atom_site_label_1
_geom_torsion_atom_site_label_2
_geom_torsion_atom_site_label_3
_geom_torsion_atom_site_label_4
_geom_torsion
_geom_torsion_publ_flag
C2 N1 N2 C4 0.1(6) ?
Sm1 N1 N2 C4 101.7(5) ?
C2 N1 N2 B1 172.8(5) ?
Sm1 N1 N2 B1 -85.5(4) y
C2 N1 N2 Sm1 -101.7(4) ?
C6 N3 N4 C8 -0.7(6) ?
Sm1 N3 N4 C8 165.9(3) ?
C6 N3 N4 B1 -176.5(4) ?
Sm1 N3 N4 B1 -10.0(5) y
C10 N5 N6 C12 0.1(6) ?
Sm1 N5 N6 C12 167.6(3) ?
C10 N5 N6 B1 176.2(4) ?
Sm1 N5 N6 B1 -16.3(5) y
C14 N7 N8 C16 -0.2(7) ?
C14 N7 N8 B1 -168.2(5) ?
C18 N9 N10 C20 -0.4(6) ?
Sm1 N9 N10 C20 -178.1(3) ?
C18 N9 N10 B2 -177.3(5) ?
Sm1 N9 N10 B2 5.0(6) y
C22 N11 N12 C24 1.4(5) ?
Sm1 N11 N12 C24 -150.6(3) ?
C22 N11 N12 B2 179.6(4) ?
Sm1 N11 N12 B2 27.6(5) y
C26 N13 N14 C28 -1.2(6) ?
Sm1 N13 N14 C28 172.2(3) ?
C26 N13 N14 B2 179.1(4) ?
Sm1 N13 N14 B2 -7.4(6) y
C30 N15 N16 C32 1.5(6) ?
C30 N15 N16 B2 166.5(5) ?
N2 N1 C2 C3 -0.7(7) ?
Sm1 N1 C2 C3 -84.4(5) ?
N2 N1 C2 C1 -178.0(6) ?
Sm1 N1 C2 C1 98.3(6) ?
N1 C2 C3 C4 1.0(8) ?
C1 C2 C3 C4 178.0(7) ?
N1 N2 C4 C3 0.6(8) ?
B1 N2 C4 C3 -172.2(6) ?
Sm1 N2 C4 C3 77.6(7) ?
C2 C3 C4 N2 -0.9(9) ?
N4 N3 C6 C7 0.4(6) ?
Sm1 N3 C6 C7 -162.7(4) ?
N4 N3 C6 C5 -176.4(5) ?
Sm1 N3 C6 C5 20.5(8) ?
N3 C6 C7 C8 0.1(6) ?
C5 C6 C7 C8 176.4(6) ?
N3 N4 C8 C7 0.7(6) ?
B1 N4 C8 C7 175.8(5) ?
C6 C7 C8 N4 -0.5(6) ?
N6 N5 C10 C11 -0.8(6) ?
Sm1 N5 C10 C11 -163.9(4) ?
N6 N5 C10 C9 -179.8(5) ?
Sm1 N5 C10 C9 17.2(9) ?
N5 C10 C11 C12 1.3(7) ?
C9 C10 C11 C12 -179.8(6) ?
N5 N6 C12 C11 0.7(6) ?
B1 N6 C12 C11 -174.9(5) ?
C10 C11 C12 N6 -1.2(7) ?
N8 N7 C14 C15 -0.4(7) ?
N8 N7 C14 C13 179.8(6) ?
N7 C14 C15 C16 0.8(8) ?
C13 C14 C15 C16 -179.4(7) ?
N7 N8 C16 C15 0.6(8) ?
B1 N8 C16 C15 168.0(6) ?
C14 C15 C16 N8 -0.8(8) ?
N10 N9 C18 C19 -0.1(7) ?
Sm1 N9 C18 C19 177.2(4) ?
N10 N9 C18 C17 -179.5(6) ?
Sm1 N9 C18 C17 -2.2(9) ?
N9 C18 C19 C20 0.5(7) ?
C17 C18 C19 C20 179.8(7) ?
N9 N10 C20 C19 0.7(6) ?
B2 N10 C20 C19 177.6(5) ?
C18 C19 C20 N10 -0.8(7) ?
N12 N11 C22 C23 -0.7(6) ?
Sm1 N11 C22 C23 148.8(4) ?
N12 N11 C22 C21 177.5(5) ?
Sm1 N11 C22 C21 -33.0(7) ?
N11 C22 C23 C24 -0.2(6) ?
C21 C22 C23 C24 -178.3(6) ?
N11 N12 C24 C23 -1.5(6) ?
B2 N12 C24 C23 -179.5(5) ?
C22 C23 C24 N12 1.1(6) ?
N14 N13 C26 C27 0.9(6) ?
Sm1 N13 C26 C27 -172.1(4) ?
N14 N13 C26 C25 -179.2(5) ?
Sm1 N13 C26 C25 7.8(8) ?
N13 C26 C27 C28 -0.2(7) ?
C25 C26 C27 C28 179.9(6) ?
N13 N14 C28 C27 1.1(6) ?
B2 N14 C28 C27 -179.3(5) ?
C26 C27 C28 N14 -0.6(7) ?
N16 N15 C30 C31 -1.1(7) ?
N16 N15 C30 C29 179.5(5) ?
N15 C30 C31 C32 0.3(7) ?
C29 C30 C31 C32 179.7(6) ?
N15 N16 C32 C31 -1.4(7) ?
B2 N16 C32 C31 -165.2(5) ?
C30 C31 C32 N16 0.7(7) ?
C16 N8 B1 N6 -97.1(6) ?
N7 N8 B1 N6 68.9(6) ?
C16 N8 B1 N4 139.4(6) ?
N7 N8 B1 N4 -54.6(6) ?
C16 N8 B1 N2 23.2(7) ?
N7 N8 B1 N2 -170.8(4) ?
C12 N6 B1 N8 -8.9(7) ?
N5 N6 B1 N8 176.0(4) ?
C12 N6 B1 N4 115.6(6) ?
N5 N6 B1 N4 -59.5(6) ?
C12 N6 B1 N2 -127.4(5) ?
N5 N6 B1 N2 57.5(6) ?
C8 N4 B1 N8 24.3(8) ?
N3 N4 B1 N8 -161.0(4) ?
C8 N4 B1 N6 -98.4(6) ?
N3 N4 B1 N6 76.3(5) ?
C8 N4 B1 N2 141.7(5) ?
N3 N4 B1 N2 -43.6(6) ?
C4 N2 B1 N8 69.5(7) ?
N1 N2 B1 N8 -102.2(5) ?
Sm1 N2 B1 N8 -175.4(3) ?
C4 N2 B1 N6 -171.0(5) ?
N1 N2 B1 N6 17.4(7) ?
Sm1 N2 B1 N6 -55.8(4) ?
C4 N2 B1 N4 -51.0(7) ?
N1 N2 B1 N4 137.4(5) ?
Sm1 N2 B1 N4 64.2(3) ?
C32 N16 B2 N14 -161.8(5) ?
N15 N16 B2 N14 36.2(6) ?
C32 N16 B2 N10 77.4(6) ?
N15 N16 B2 N10 -84.6(5) ?
C32 N16 B2 N12 -41.6(7) ?
N15 N16 B2 N12 156.4(4) ?
C28 N14 B2 N16 5.8(8) ?
N13 N14 B2 N16 -174.7(4) ?
C28 N14 B2 N10 124.5(5) ?
N13 N14 B2 N10 -56.0(6) ?
C28 N14 B2 N12 -113.4(6) ?
N13 N14 B2 N12 66.1(5) ?
C20 N10 B2 N16 4.1(7) ?
N9 N10 B2 N16 -179.6(4) ?
C20 N10 B2 N14 -117.6(5) ?
N9 N10 B2 N14 58.8(6) ?
C20 N10 B2 N12 121.1(5) ?
N9 N10 B2 N12 -62.5(6) ?
C24 N12 B2 N16 -24.3(7) ?
N11 N12 B2 N16 158.0(4) ?
C24 N12 B2 N14 97.4(6) ?
N11 N12 B2 N14 -80.4(5) ?
C24 N12 B2 N10 -140.7(5) ?
N11 N12 B2 N10 41.5(6) ?
